data_7704818
loop_
_publ_author_name
'Gao, Wen-Yang'
'Van Trieste Iii, Gerard Pierre'
'Powers, David C.'

_publ_section_title
;
 Synthesis of atomically precise single-crystalline Ru<sub>2</sub>-based
 coordination polymers.
;
_journal_issue 45
_journal_name_full 'Dalton transactions (Cambridge, England : 2003)'
_journal_page_first 16077
_journal_page_last 16081
_journal_paper_doi 10.1039/d0dt02233k
_journal_volume 49
_journal_year 2020
_chemical_formula_moiety 'C25.58 H16 Ag2 F4.75 N12 O6.75 Ru2 S1.58, 0.5(C F3 O3 S)'
_chemical_formula_sum 'C26.08 H16 Ag2 F6.25 N12 O8.25 Ru2 S2.08'
_chemical_formula_weight 1232.95
_chemical_name_common Ag_2d
_space_group_crystal_system monoclinic
_space_group_IT_number 15
_space_group_name_Hall '-C 2yc'
_space_group_name_H-M_alt 'C 1 2/c 1'
_atom_sites_solution_hydrogens geom
_audit_block_doi 10.5517/ccdc.csd.cc25j1tl
_audit_creation_date 2020-06-21
_audit_creation_method
;
Olex2 1.2
(compiled 2018.05.29 svn.r3508 for OlexSys, GUI svn.r5506)
;
_audit_update_record
;
2020-07-06 deposited with the CCDC.	2020-07-13 downloaded from the CCDC.
;
_cell_angle_alpha 90
_cell_angle_beta 119.316(5)
_cell_angle_gamma 90
_cell_formula_units_Z 8
_cell_length_a 27.328(10)
_cell_length_b 26.528(9)
_cell_length_c 19.548(7)
_cell_measurement_reflns_used 3536
_cell_measurement_temperature 110(2)
_cell_measurement_theta_max 16.63
_cell_measurement_theta_min 2.17
_cell_volume 12357(8)
_computing_cell_refinement 'SAINT V8.38A (?, 2016)'
_computing_data_reduction 'SAINT V8.38A (?, 2016)'
_computing_molecular_graphics 'Olex2 (Dolomanov et al., 2009)'
_computing_publication_material 'Olex2 (Dolomanov et al., 2009)'
_computing_structure_refinement 'XL (Sheldrick, 2008)'
_diffrn_ambient_temperature 110.15
_diffrn_measured_fraction_theta_full 0.985
_diffrn_measured_fraction_theta_max 0.985
_diffrn_measurement_device_type 'Bruker APEX-II CCD'
_diffrn_measurement_method '\f and \w scans'
_diffrn_radiation_type MoK\a
_diffrn_radiation_wavelength 0.71073
_diffrn_reflns_av_R_equivalents 0.1352
_diffrn_reflns_av_unetI/netI 0.0683
_diffrn_reflns_Laue_measured_fraction_full 0.985
_diffrn_reflns_Laue_measured_fraction_max 0.985
_diffrn_reflns_limit_h_max 21
_diffrn_reflns_limit_h_min -22
_diffrn_reflns_limit_k_max 21
_diffrn_reflns_limit_k_min -21
_diffrn_reflns_limit_l_max 15
_diffrn_reflns_limit_l_min -15
_diffrn_reflns_number 29535
_diffrn_reflns_point_group_measured_fraction_full 0.985
_diffrn_reflns_point_group_measured_fraction_max 0.985
_diffrn_reflns_theta_full 16.693
_diffrn_reflns_theta_max 16.693
_diffrn_reflns_theta_min 1.149
_diffrn_standards_number 0
_exptl_absorpt_coefficient_mu 1.233
_exptl_absorpt_correction_T_max 0.7440
_exptl_absorpt_correction_T_min 0.6567
_exptl_absorpt_correction_type multi-scan
_exptl_absorpt_process_details
;
SADABS-2016/2 (Bruker,2016/2) was used for absorption correction.
wR2(int) was 0.0838 before and 0.0708 after correction.
The Ratio of minimum to maximum transmission is 0.8827.
The \l/2 correction factor is Not present.
;
_exptl_crystal_colour green
_exptl_crystal_density_diffrn 1.326
_exptl_crystal_description block
_exptl_crystal_F_000 4753
_exptl_crystal_size_max 0.01
_exptl_crystal_size_mid 0.01
_exptl_crystal_size_min 0.01
_refine_diff_density_max 2.038
_refine_diff_density_min -1.476
_refine_diff_density_rms 0.187
_refine_ls_extinction_method none
_refine_ls_goodness_of_fit_ref 1.431
_refine_ls_hydrogen_treatment constr
_refine_ls_matrix_type full
_refine_ls_number_parameters 587
_refine_ls_number_reflns 3370
_refine_ls_number_restraints 849
_refine_ls_restrained_S_all 1.290
_refine_ls_R_factor_all 0.1731
_refine_ls_R_factor_gt 0.1201
_refine_ls_shift/su_max 0.001
_refine_ls_shift/su_mean 0.000
_refine_ls_structure_factor_coef Fsqd
_refine_ls_weighting_details 'w=1/[\s^2^(Fo^2^)+(0.2000P)^2^] where P=(Fo^2^+2Fc^2^)/3'
_refine_ls_weighting_scheme calc
_refine_ls_wR_factor_gt 0.3341
_refine_ls_wR_factor_ref 0.3825
_reflns_Friedel_coverage 0.000
_reflns_number_gt 1952
_reflns_number_total 3370
_reflns_threshold_expression 'I > 2\s(I)'
_cod_data_source_file d0dt02233k2.cif
_cod_data_source_block Ag_2d
_cod_depositor_comments 'Adding full bibliography for 7704814--7704819.cif.'
_cod_original_cell_volume 12356(8)
_cod_original_sg_symbol_H-M 'C 2/c'
_cod_database_code 7704818
_shelx_shelxl_version_number 2014/7
_shelx_space_group_comment
;
The symmetry employed for this shelxl refinement is uniquely defined
by the following loop, which should always be used as a source of
symmetry information in preference to the above space-group names.
They are only intended as comments.
;
_olex2_refinement_description
;
1. Fixed Uiso
 At 1.2 times of:
  All C(H) groups, All N(H) groups
2. Restrained distances
 S4-C28
 1.79 with sigma of 0.02
 C27-S3
 1.79 with sigma of 0.02
 F12-C28
 1.34 with sigma of 0.02
 C26-S2
 1.79 with sigma of 0.02
 C26-F6
 1.31 with sigma of 0.02
 S1-C25
 1.79 with sigma of 0.02
 C25-F3
 1.31 with sigma of 0.02
 C25-F2
 1.31 with sigma of 0.02
 F1-C25
 1.31 with sigma of 0.02
 S1-O2
 1.42 with sigma of 0.02
 S1-O3
 1.42 with sigma of 0.02
 Ag1-O1
 2.55 with sigma of 0.02
 O4-Ag1
 2.55 with sigma of 0.02
 F5-F6
 2.11 with sigma of 0.04
 F4-F5
 2.11 with sigma of 0.04
 F4-F6
 2.11 with sigma of 0.04
 F2-F3
 2.11 with sigma of 0.04
 F1-F3
 2.11 with sigma of 0.04
 F2-F1
 2.11 with sigma of 0.04
 O1-O2
 2.43 with sigma of 0.04
 O3-O2
 2.43 with sigma of 0.04
 O1-O3
 2.43 with sigma of 0.04
3. Uiso/Uaniso restraints and constraints
All non-hydrogen atoms have similar U: within 2A with sigma of 0.01 and sigma
for terminal atoms of 0.02
4. Rigid body (RIGU) restrains
 All non-hydrogen atoms
 with sigma for 1-2 distances of 0.01 and sigma for 1-3 distances of 0.01
5. Others
 Fixed Sof: S3(0.75) F9(0.75) O9(0.75) O11(0.75) O10(0.75) F7(0.75) F8(0.75)
 S4(0.5) O14(0.5) O12(0.5) O13(0.5) F12(0.5) F10(0.5) C27(0.75) F11(0.5)
 C28(0.5) S2(0.5) F6(0.5) O6(0.5) O5(0.5) O4(0.5) C26(0.5) F5(0.5) F4(0.5)
 S1(0.33333) O3(0.33333) O2(0.33333) F3(0.33333) C25(0.33333) F2(0.33333)
 F1(0.33333) O1(0.33333)
6.a Aromatic/amide H refined with riding coordinates:
 N3(H3), N6(H6), N11(H11), C3(H3A), C6(H6A), N8(H8), C14(H14), C17(H17),
 C12(H12), C20(H20), C5(H5), C18(H18), C24(H24), C10(H10), C23(H23), C9(H9)
;
_olex2_submission_special_instructions 'No special instructions were received'

loop_
_space_group_symop_operation_xyz
'x, y, z'
'-x, y, -z+1/2'
'x+1/2, y+1/2, z'
'-x+1/2, y+1/2, -z+1/2'
'-x, -y, -z'
'x, -y, z-1/2'
'-x+1/2, -y+1/2, -z'
'x+1/2, -y+1/2, z-1/2'

loop_
_atom_site_label
_atom_site_type_symbol
_atom_site_fract_x
_atom_site_fract_y
_atom_site_fract_z
_atom_site_U_iso_or_equiv
_atom_site_adp_type
_atom_site_occupancy
_atom_site_site_symmetry_order
_atom_site_calc_flag
_atom_site_refinement_flags_posn
_atom_site_refinement_flags_adp
_atom_site_refinement_flags_occupancy
_atom_site_disorder_assembly
_atom_site_disorder_group
Ru1 Ru 0.20898(11) 0.06725(10) 0.31531(18) 0.0665(14) Uani 1 1 d . U . . .
Ru2 Ru 0.23509(11) 0.06640(10) 0.44603(18) 0.0678(14) Uani 1 1 d . U . . .
Ag1 Ag 0.46606(17) 0.33068(15) 0.3982(3) 0.170(2) Uani 1 1 d D U . . .
Ag2 Ag -0.0372(2) 0.3114(3) 0.3683(4) 0.345(6) Uani 1 1 d . U . . .
S3 S 0.3475(6) 0.1844(5) 0.6668(9) 0.081(4) Uani 0.75 1 d D U P . .
O7 O 0.1746(8) 0.0655(7) 0.1856(12) 0.071(6) Uani 1 1 d . U . . .
O8 O 0.2690(8) 0.0631(7) 0.5770(12) 0.070(6) Uani 1 1 d . U . . .
N3 N 0.6554(9) 0.5114(9) 0.3006(17) 0.065(6) Uani 1 1 d . U . . .
H3 H 0.6372 0.4977 0.2536 0.078 Uiso 1 1 calc R . . . .
N6 N 0.2869(9) 0.1218(8) 0.4624(16) 0.066(5) Uani 1 1 d . U . . .
H6 H 0.3041 0.1362 0.5089 0.079 Uiso 1 1 calc R . . . .
F9 F 0.2413(11) 0.2014(10) 0.6178(18) 0.124(8) Uani 0.75 1 d . U P . .
O9 O 0.3415(12) 0.1923(9) 0.5904(19) 0.083(7) Uani 0.75 1 d . U P . .
N10 N 0.2701(11) 0.0163(10) 0.3334(19) 0.083(6) Uani 1 1 d . U . . .
N7 N 0.1753(10) 0.1198(9) 0.4283(19) 0.076(5) Uani 1 1 d . U . . .
N2 N 0.6765(11) 0.5118(10) 0.4274(19) 0.075(6) Uani 1 1 d . U . . .
N11 N 0.2879(10) 0.0118(9) 0.4590(17) 0.074(5) Uani 1 1 d . U . . .
H11 H 0.3062 -0.0022 0.5057 0.089 Uiso 1 1 calc R . . . .
O11 O 0.4023(12) 0.2036(9) 0.7328(17) 0.078(6) Uani 0.75 1 d . U P . .
C19 C 0.2983(15) -0.0054(13) 0.404(2) 0.081(6) Uani 1 1 d . U . . .
C4 C 0.6454(15) 0.4938(13) 0.353(2) 0.068(6) Uani 1 1 d . U . . .
C3 C 0.6041(14) 0.4574(12) 0.345(2) 0.078(6) Uani 1 1 d . U . . .
H3A H 0.5800 0.4460 0.2931 0.093 Uiso 1 1 calc R . . . .
O10 O 0.3368(11) 0.1345(11) 0.6797(16) 0.080(8) Uani 0.75 1 d . U P . .
C11 C 0.2974(14) 0.1385(12) 0.409(2) 0.064(5) Uani 1 1 d . U . . .
F7 F 0.2946(9) 0.2669(9) 0.6559(16) 0.101(8) Uani 0.75 1 d . U P . .
C2 C 0.5951(17) 0.4388(15) 0.396(3) 0.084(6) Uani 1 1 d . U . . .
N9 N 0.0213(11) 0.2617(11) 0.3772(17) 0.087(7) Uani 1 1 d . U . . .
C6 C 0.6228(14) 0.4611(12) 0.467(2) 0.084(6) Uani 1 1 d . U . . .
H6A H 0.6133 0.4520 0.5064 0.100 Uiso 1 1 calc R . . . .
N4 N 0.4183(12) 0.2674(10) 0.3888(17) 0.090(7) Uani 1 1 d . U . . .
N8 N 0.1559(9) 0.1206(9) 0.2990(16) 0.066(5) Uani 1 1 d . U . . .
H8 H 0.1374 0.1332 0.2513 0.080 Uiso 1 1 calc R . . . .
C14 C 0.1013(13) 0.1769(12) 0.335(2) 0.075(6) Uani 1 1 d . U . . .
H14 H 0.0790 0.1895 0.2834 0.090 Uiso 1 1 calc R . . . .
C17 C 0.1227(14) 0.1734(13) 0.467(2) 0.089(6) Uani 1 1 d . U . . .
H17 H 0.1153 0.1851 0.5073 0.106 Uiso 1 1 calc R . . . .
F8 F 0.2959(11) 0.2116(10) 0.7302(19) 0.119(7) Uani 0.75 1 d . U P . .
C12 C 0.3378(13) 0.1791(11) 0.427(2) 0.069(6) Uani 1 1 d . U . . .
H12 H 0.3590 0.1928 0.4786 0.083 Uiso 1 1 calc R . . . .
C1 C 0.5559(16) 0.4038(14) 0.386(2) 0.091(7) Uani 1 1 d . U . . .
N1 N 0.5196(12) 0.3763(11) 0.3749(18) 0.102(8) Uani 1 1 d . U . . .
N5 N 0.2677(10) 0.1214(9) 0.3351(18) 0.066(5) Uani 1 1 d . U . . .
C20 C 0.3390(14) -0.0420(13) 0.422(2) 0.093(7) Uani 1 1 d . U . . .
H20 H 0.3590 -0.0566 0.4723 0.111 Uiso 1 1 calc R . . . .
C7 C 0.3839(14) 0.2357(13) 0.377(2) 0.077(7) Uani 1 1 d . U . . .
C5 C 0.6643(14) 0.4967(12) 0.485(2) 0.081(6) Uani 1 1 d . U . . .
H5 H 0.6842 0.5107 0.5364 0.097 Uiso 1 1 calc R . . . .
C16 C 0.0515(15) 0.2324(14) 0.378(2) 0.087(7) Uani 1 1 d . U . . .
C8 C 0.3428(14) 0.1960(12) 0.364(2) 0.073(6) Uani 1 1 d . U . . .
C15 C 0.0914(15) 0.1942(14) 0.390(3) 0.086(6) Uani 1 1 d . U . . .
C18 C 0.1650(14) 0.1353(12) 0.487(2) 0.084(6) Uani 1 1 d . U . . .
H18 H 0.1850 0.1215 0.5380 0.100 Uiso 1 1 calc R . . . .
C24 C 0.2836(14) 0.0027(14) 0.281(2) 0.092(7) Uani 1 1 d . U . . .
H24 H 0.2654 0.0203 0.2323 0.110 Uiso 1 1 calc R . . . .
C21 C 0.3491(16) -0.0559(15) 0.364(3) 0.103(7) Uani 1 1 d . U . . .
C10 C 0.2792(13) 0.1388(12) 0.280(2) 0.074(6) Uani 1 1 d . U . . .
H10 H 0.2592 0.1233 0.2295 0.088 Uiso 1 1 calc R . . . .
C23 C 0.3201(14) -0.0330(13) 0.287(2) 0.100(7) Uani 1 1 d . U . . .
H23 H 0.3262 -0.0424 0.2448 0.120 Uiso 1 1 calc R . . . .
N12 N 0.4194(13) -0.1329(12) 0.390(2) 0.134(9) Uani 1 1 d . U . . .
C22 C 0.3874(17) -0.0988(16) 0.379(2) 0.124(8) Uani 1 1 d . U . . .
C9 C 0.3179(13) 0.1779(11) 0.287(2) 0.077(6) Uani 1 1 d . U . . .
H9 H 0.3253 0.1893 0.2465 0.093 Uiso 1 1 calc R . . . .
C13 C 0.1451(14) 0.1390(13) 0.349(2) 0.072(5) Uani 1 1 d . U . . .
S4 S 0.3297(9) -0.0675(8) 0.6357(12) 0.087(6) Uani 0.5 1 d D U P . .
O14 O 0.2950(19) -0.0321(16) 0.636(3) 0.082(10) Uani 0.5 1 d . U P . .
O12 O 0.3630(19) -0.0534(15) 0.603(3) 0.086(9) Uani 0.5 1 d . U P . .
O13 O 0.3612(19) -0.0976(16) 0.712(3) 0.100(11) Uani 0.5 1 d . U P . .
F12 F 0.2503(17) -0.0986(13) 0.489(2) 0.104(10) Uani 0.5 1 d D U P . .
F10 F 0.3152(19) -0.1530(15) 0.567(3) 0.125(11) Uani 0.5 1 d . U P . .
C27 C 0.2881(16) 0.2207(18) 0.654(4) 0.099(6) Uani 0.75 1 d D U P . .
F11 F 0.2472(19) -0.1335(15) 0.586(2) 0.123(10) Uani 0.5 1 d . U P . .
C28 C 0.283(3) -0.112(2) 0.565(2) 0.103(8) Uani 0.5 1 d D U P . .
S2 S 0.3644(9) 0.4194(8) 0.3456(13) 0.091(6) Uiso 0.5 1 d D U P . .
F6 F 0.2867(11) 0.4048(10) 0.1999(17) 0.057(9) Uiso 0.5 1 d D U P . .
O6 O 0.3407(16) 0.4657(15) 0.363(2) 0.073(11) Uiso 0.5 1 d . U P . .
O5 O 0.402(2) 0.4390(17) 0.328(3) 0.101(13) Uiso 0.5 1 d . U P . .
O4 O 0.3940(15) 0.3870(15) 0.410(3) 0.098(10) Uiso 0.5 1 d D U P . .
C26 C 0.314(3) 0.3804(16) 0.2675(19) 0.102(9) Uiso 0.5 1 d D U P . .
F5 F 0.2766(19) 0.3719(17) 0.290(2) 0.154(15) Uiso 0.5 1 d D U P . .
F4 F 0.3363(15) 0.3449(14) 0.265(2) 0.118(13) Uiso 0.5 1 d D U P . .
S1 S 0.5910(12) 0.3176(10) 0.5879(17) 0.089(8) Uiso 0.3333 1 d D U P . .
O3 O 0.597(2) 0.3713(12) 0.580(3) 0.059(14) Uiso 0.3333 1 d D U P . .
O2 O 0.598(2) 0.307(2) 0.664(2) 0.090(16) Uiso 0.3333 1 d D U P . .
F3 F 0.642(2) 0.2270(17) 0.583(3) 0.127(17) Uiso 0.3333 1 d D U P . .
C25 C 0.6381(19) 0.2762(17) 0.578(3) 0.105(11) Uiso 0.3333 1 d D U P . .
F2 F 0.689(2) 0.2923(19) 0.623(3) 0.114(16) Uiso 0.3333 1 d D U P . .
F1 F 0.626(3) 0.287(2) 0.506(3) 0.148(18) Uiso 0.3333 1 d D U P . .
O1 O 0.5508(17) 0.2944(16) 0.520(2) 0.102(12) Uiso 0.3333 1 d D U P . .

loop_
_atom_site_aniso_label
_atom_site_aniso_U_11
_atom_site_aniso_U_22
_atom_site_aniso_U_33
_atom_site_aniso_U_23
_atom_site_aniso_U_13
_atom_site_aniso_U_12
Ru1 0.055(2) 0.051(2) 0.102(3) 0.0017(17) 0.046(2) 0.0014(16)
Ru2 0.064(2) 0.053(2) 0.100(3) -0.0045(17) 0.051(2) -0.0099(16)
Ag1 0.135(4) 0.136(4) 0.253(6) 0.023(3) 0.107(4) -0.059(3)
Ag2 0.191(5) 0.396(9) 0.293(8) -0.182(7) -0.002(5) 0.192(6)
S3 0.091(8) 0.051(8) 0.110(10) -0.024(8) 0.056(8) -0.039(7)
O7 0.055(13) 0.061(14) 0.090(14) 0.016(11) 0.030(11) 0.000(11)
O8 0.074(14) 0.050(14) 0.089(14) -0.009(10) 0.043(11) -0.032(11)
N3 0.059(12) 0.055(13) 0.105(16) -0.001(11) 0.058(11) -0.003(11)
N6 0.064(8) 0.050(8) 0.098(9) -0.006(7) 0.050(7) -0.011(7)
F9 0.084(12) 0.091(14) 0.170(16) -0.017(13) 0.041(12) -0.040(12)
O9 0.095(15) 0.040(14) 0.115(15) -0.016(13) 0.054(13) -0.036(13)
N10 0.072(10) 0.073(11) 0.101(12) -0.007(9) 0.040(9) 0.021(9)
N7 0.061(9) 0.065(10) 0.122(12) -0.025(9) 0.059(9) -0.018(8)
N2 0.074(11) 0.059(12) 0.108(16) -0.006(11) 0.058(11) -0.012(10)
N11 0.067(8) 0.060(8) 0.102(9) -0.006(7) 0.046(7) 0.003(7)
O11 0.099(11) 0.053(11) 0.102(13) -0.021(10) 0.066(10) -0.057(10)
C19 0.069(9) 0.069(10) 0.103(10) -0.008(9) 0.042(8) 0.016(8)
C4 0.066(11) 0.056(12) 0.105(15) -0.002(10) 0.059(10) -0.007(9)
C3 0.075(12) 0.061(13) 0.110(15) -0.006(11) 0.055(11) -0.013(10)
O10 0.088(15) 0.062(13) 0.096(16) -0.032(13) 0.051(13) -0.043(12)
C11 0.059(9) 0.047(9) 0.101(10) -0.004(8) 0.051(8) -0.002(7)
F7 0.074(13) 0.046(13) 0.170(17) -0.029(12) 0.051(13) -0.027(11)
C2 0.080(12) 0.071(13) 0.113(15) -0.006(11) 0.057(11) -0.023(10)
N9 0.057(13) 0.090(15) 0.150(16) -0.017(13) 0.077(12) -0.008(11)
C6 0.083(12) 0.071(13) 0.110(15) -0.005(11) 0.058(11) -0.021(10)
N4 0.083(14) 0.070(14) 0.115(15) 0.002(12) 0.045(12) -0.016(11)
N8 0.053(8) 0.054(8) 0.108(9) -0.013(7) 0.052(7) -0.010(7)
C14 0.052(10) 0.067(11) 0.129(12) -0.022(10) 0.062(9) -0.015(9)
C17 0.067(11) 0.075(12) 0.134(13) -0.026(11) 0.056(10) -0.012(9)
F8 0.100(13) 0.100(14) 0.156(15) -0.030(12) 0.061(11) -0.040(12)
C12 0.059(10) 0.050(10) 0.108(12) -0.008(10) 0.048(9) 0.001(9)
C1 0.082(13) 0.080(14) 0.119(15) -0.007(12) 0.056(12) -0.032(11)
N1 0.086(15) 0.093(16) 0.128(17) -0.005(13) 0.053(13) -0.035(12)
N5 0.062(9) 0.052(10) 0.100(11) -0.002(9) 0.052(8) -0.002(8)
C20 0.073(11) 0.082(11) 0.109(12) -0.012(10) 0.034(10) 0.025(9)
C7 0.069(12) 0.064(13) 0.112(13) -0.006(11) 0.055(11) -0.005(9)
C5 0.081(12) 0.068(13) 0.110(16) -0.008(11) 0.059(11) -0.018(10)
C16 0.059(12) 0.083(13) 0.143(14) -0.021(11) 0.067(11) -0.012(10)
C8 0.063(10) 0.056(11) 0.110(12) -0.008(10) 0.050(10) 0.001(8)
C15 0.061(10) 0.075(11) 0.135(12) -0.026(10) 0.059(10) -0.014(9)
C18 0.068(11) 0.069(12) 0.127(13) -0.025(10) 0.057(10) -0.013(9)
C24 0.077(12) 0.085(12) 0.107(12) -0.006(11) 0.039(10) 0.025(10)
C21 0.082(11) 0.094(12) 0.113(12) -0.014(11) 0.032(10) 0.035(9)
C10 0.068(11) 0.058(11) 0.104(12) -0.001(10) 0.048(9) -0.003(9)
C23 0.082(12) 0.093(12) 0.111(13) -0.012(11) 0.036(10) 0.031(10)
N12 0.102(16) 0.115(16) 0.131(16) -0.026(15) 0.017(14) 0.056(13)
C22 0.096(14) 0.109(14) 0.123(14) -0.019(13) 0.021(12) 0.049(11)
C9 0.069(11) 0.060(11) 0.107(12) -0.003(10) 0.046(10) -0.005(9)
C13 0.054(9) 0.061(9) 0.120(10) -0.020(9) 0.058(8) -0.014(8)
S4 0.122(15) 0.062(12) 0.096(13) 0.033(10) 0.070(11) 0.008(10)
O14 0.11(2) 0.054(19) 0.089(19) 0.023(16) 0.051(16) -0.003(15)
O12 0.11(2) 0.062(19) 0.105(19) 0.031(16) 0.063(15) 0.023(15)
O13 0.13(2) 0.072(19) 0.109(18) 0.047(15) 0.065(16) 0.020(17)
F12 0.14(2) 0.061(17) 0.109(18) 0.033(14) 0.059(16) -0.020(16)
F10 0.15(2) 0.075(18) 0.13(2) 0.027(16) 0.058(17) 0.015(16)
C27 0.092(10) 0.062(10) 0.136(12) -0.027(10) 0.051(10) -0.038(9)
F11 0.16(2) 0.089(19) 0.12(2) 0.036(16) 0.067(16) -0.016(16)
C28 0.136(16) 0.067(14) 0.110(14) 0.034(11) 0.064(12) 0.001(12)

loop_
_atom_type_symbol
_atom_type_description
_atom_type_scat_dispersion_real
_atom_type_scat_dispersion_imag
_atom_type_scat_source
C C 0.0033 0.0016 'International Tables Vol C Tables 4.2.6.8 and 6.1.1.4'
H H 0.0000 0.0000 'International Tables Vol C Tables 4.2.6.8 and 6.1.1.4'
Ag Ag -0.8971 1.1015 'International Tables Vol C Tables 4.2.6.8 and 6.1.1.4'
F F 0.0171 0.0103 'International Tables Vol C Tables 4.2.6.8 and 6.1.1.4'
N N 0.0061 0.0033 'International Tables Vol C Tables 4.2.6.8 and 6.1.1.4'
O O 0.0106 0.0060 'International Tables Vol C Tables 4.2.6.8 and 6.1.1.4'
Ru Ru -1.2594 0.8363 'International Tables Vol C Tables 4.2.6.8 and 6.1.1.4'
S S 0.1246 0.1234 'International Tables Vol C Tables 4.2.6.8 and 6.1.1.4'

loop_
_citation_id
_citation_doi
_citation_year
1 10.26434/chemrxiv.12556160 2020

loop_
_geom_angle_atom_site_label_1
_geom_angle_atom_site_label_2
_geom_angle_atom_site_label_3
_geom_angle
_geom_angle_site_symmetry_1
_geom_angle_site_symmetry_3
_geom_angle_publ_flag
O7 Ru1 Ru2 173.9(5) . . ?
N3 Ru1 Ru2 87.7(8) 3_445 . ?
N3 Ru1 O7 87.1(9) 3_445 . ?
N3 Ru1 N10 90.8(10) 3_445 . ?
N3 Ru1 N5 176.4(10) 3_445 . ?
N10 Ru1 Ru2 91.1(10) . . ?
N10 Ru1 O7 92.1(11) . . ?
N8 Ru1 Ru2 89.4(8) . . ?
N8 Ru1 O7 87.9(9) . . ?
N8 Ru1 N3 94.7(9) . 3_445 ?
N8 Ru1 N10 174.6(10) . . ?
N8 Ru1 N5 88.4(9) . . ?
N5 Ru1 Ru2 90.5(9) . . ?
N5 Ru1 O7 94.9(10) . . ?
N5 Ru1 N10 86.2(10) . . ?
O8 Ru2 Ru1 174.5(5) . . ?
N6 Ru2 Ru1 88.9(8) . . ?
N6 Ru2 O8 88.9(9) . . ?
N6 Ru2 N7 87.8(9) . . ?
N6 Ru2 N2 176.1(9) . 3_445 ?
N6 Ru2 N11 96.0(10) . . ?
N7 Ru2 Ru1 91.0(9) . . ?
N7 Ru2 O8 94.0(10) . . ?
N2 Ru2 Ru1 91.1(9) 3_445 . ?
N2 Ru2 O8 91.5(10) 3_445 . ?
N2 Ru2 N7 88.3(10) 3_445 . ?
N11 Ru2 Ru1 87.7(9) . . ?
N11 Ru2 O8 87.6(10) . . ?
N11 Ru2 N7 175.9(10) . . ?
N11 Ru2 N2 87.9(10) . 3_445 ?
N4 Ag1 N1 156.2(12) . . ?
N4 Ag1 O4 90.1(13) . . ?
N4 Ag1 O1 91.3(14) . . ?
N1 Ag1 O4 109.1(13) . . ?
N1 Ag1 O1 90.5(15) . . ?
O1 Ag1 O4 121.4(16) . . ?
N9 Ag2 O11 94.4(10) . 8_455 ?
N9 Ag2 N12 164.5(12) . 3_455 ?
N12 Ag2 O11 101.0(10) 3_455 8_455 ?
O9 S3 O11 113.7(17) . . ?
O9 S3 C27 98(2) . . ?
O11 S3 C27 113(2) . . ?
O10 S3 O9 113.4(18) . . ?
O10 S3 O11 111.8(18) . . ?
O10 S3 C27 106(2) . . ?
C4 N3 Ru1 126(3) . 3 ?
C11 N6 Ru2 124(3) . . ?
C19 N10 Ru1 118(3) . . ?
C24 N10 Ru1 125(3) . . ?
C24 N10 C19 117(3) . . ?
C18 N7 Ru2 123(3) . . ?
C18 N7 C13 123(3) . . ?
C13 N7 Ru2 114(2) . . ?
C4 N2 Ru2 117(3) . 3 ?
C5 N2 Ru2 122(3) . 3 ?
C5 N2 C4 120(3) . . ?
C19 N11 Ru2 126(3) . . ?
S3 O11 Ag2 139.2(15) . 8_556 ?
N10 C19 C20 122(4) . . ?
N11 C19 N10 117(4) . . ?
N11 C19 C20 121(4) . . ?
N3 C4 N2 118(4) . . ?
N3 C4 C3 129(4) . . ?
N2 C4 C3 113(4) . . ?
C2 C3 C4 130(5) . . ?
N6 C11 C12 120(4) . . ?
N6 C11 N5 120(3) . . ?
N5 C11 C12 120(3) . . ?
C3 C2 C6 115(5) . . ?
C3 C2 C1 128(5) . . ?
C6 C2 C1 116(4) . . ?
C16 N9 Ag2 176(3) . . ?
C2 C6 C5 122(4) . . ?
C7 N4 Ag1 170(3) . . ?
C13 N8 Ru1 127(3) . . ?
C15 C14 C13 124(4) . . ?
C15 C17 C18 122(4) . . ?
C8 C12 C11 114(3) . . ?
N1 C1 C2 175(4) . . ?
C1 N1 Ag1 159(3) . . ?
C11 N5 Ru1 117(3) . . ?
C10 N5 Ru1 124(3) . . ?
C10 N5 C11 119(3) . . ?
C21 C20 C19 118(4) . . ?
N4 C7 C8 178(4) . . ?
N2 C5 C6 119(3) . . ?
N9 C16 C15 172(4) . . ?
C12 C8 C7 119(4) . . ?
C12 C8 C9 130(4) . . ?
C9 C8 C7 110(3) . . ?
C14 C15 C17 118(4) . . ?
C14 C15 C16 124(4) . . ?
C17 C15 C16 118(4) . . ?
N7 C18 C17 117(4) . . ?
N10 C24 C23 128(4) . . ?
C20 C21 C23 122(4) . . ?
C20 C21 C22 117(4) . . ?
C23 C21 C22 121(4) . . ?
N5 C10 C9 128(3) . . ?
C24 C23 C21 113(4) . . ?
C22 N12 Ag2 161(3) . 3_545 ?
N12 C22 C21 177(5) . . ?
C8 C9 C10 107(3) . . ?
N7 C13 C14 114(3) . . ?
N8 C13 N7 118(4) . . ?
N8 C13 C14 127(4) . . ?
O14 S4 O12 116(3) . . ?
O14 S4 O13 115(3) . . ?
O14 S4 C28 103(4) . . ?
O12 S4 O13 114(3) . . ?
O12 S4 C28 102(4) . . ?
O13 S4 C28 105(3) . . ?
F9 C27 S3 118(3) . . ?
F9 C27 F7 122(3) . . ?
F9 C27 F8 97(4) . . ?
F7 C27 S3 115(3) . . ?
F7 C27 F8 101(4) . . ?
F8 C27 S3 96(3) . . ?
F12 C28 S4 121(4) . . ?
F12 C28 F10 108(5) . . ?
F10 C28 S4 107(4) . . ?
F11 C28 S4 113(5) . . ?
F11 C28 F12 105(5) . . ?
F11 C28 F10 102(4) . . ?
O6 S2 C26 116(3) . . ?
O5 S2 O6 102(3) . . ?
O5 S2 O4 107(3) . . ?
O5 S2 C26 111(3) . . ?
O4 S2 O6 115(2) . . ?
O4 S2 C26 106(2) . . ?
S2 O4 Ag1 114(2) . . ?
F6 C26 S2 113(3) . . ?
F5 C26 S2 102(4) . . ?
F5 C26 F6 105(5) . . ?
F4 C26 S2 109(4) . . ?
F4 C26 F6 115(5) . . ?
F4 C26 F5 113(4) . . ?
O3 S1 C25 119(3) . . ?
O2 S1 O3 110(3) . . ?
O2 S1 C25 105(3) . . ?
O1 S1 O3 114(2) . . ?
O1 S1 O2 123(3) . . ?
O1 S1 C25 84(3) . . ?
F3 C25 S1 131(5) . . ?
F3 C25 F2 105(3) . . ?
F3 C25 F1 106(3) . . ?
F2 C25 S1 109(4) . . ?
F2 C25 F1 106(3) . . ?
F1 C25 S1 99(4) . . ?
S1 O1 Ag1 131(2) . . ?

loop_
_geom_bond_atom_site_label_1
_geom_bond_atom_site_label_2
_geom_bond_distance
_geom_bond_site_symmetry_2
_geom_bond_publ_flag
Ru1 Ru2 2.292(4) . ?
Ru1 O7 2.23(2) . ?
Ru1 N3 2.00(2) 3_445 ?
Ru1 N10 2.04(3) . ?
Ru1 N8 1.94(2) . ?
Ru1 N5 2.04(3) . ?
Ru2 O8 2.26(2) . ?
Ru2 N6 1.96(2) . ?
Ru2 N7 2.06(3) . ?
Ru2 N2 2.06(3) 3_445 ?
Ru2 N11 1.97(2) . ?
Ag1 N4 2.08(3) . ?
Ag1 N1 2.11(3) . ?
Ag1 O4 2.57(2) . ?
Ag1 O1 2.56(2) . ?
Ag2 O11 2.37(3) 8_455 ?
Ag2 N9 2.01(3) . ?
Ag2 N12 2.06(3) 3_455 ?
S3 O9 1.44(3) . ?
S3 O11 1.51(3) . ?
S3 O10 1.40(3) . ?
S3 C27 1.80(2) . ?
N3 Ru1 2.00(2) 3 ?
N3 C4 1.27(4) . ?
N6 C11 1.29(4) . ?
F9 C27 1.23(5) . ?
N10 C19 1.34(4) . ?
N10 C24 1.30(4) . ?
N7 C18 1.37(4) . ?
N7 C13 1.45(4) . ?
N2 Ru2 2.06(3) 3 ?
N2 C4 1.36(4) . ?
N2 C5 1.38(4) . ?
N11 C19 1.31(4) . ?
O11 Ag2 2.37(3) 8_556 ?
C19 C20 1.39(4) . ?
C4 C3 1.43(4) . ?
C3 C2 1.23(4) . ?
C11 C12 1.46(4) . ?
C11 N5 1.34(4) . ?
F7 C27 1.24(5) . ?
C2 C6 1.36(4) . ?
C2 C1 1.36(4) . ?
N9 C16 1.13(4) . ?
C6 C5 1.38(4) . ?
N4 C7 1.20(3) . ?
N8 C13 1.24(4) . ?
C14 C15 1.32(4) . ?
C14 C13 1.49(4) . ?
C17 C15 1.43(5) . ?
C17 C18 1.44(4) . ?
F8 C27 1.41(6) . ?
C12 C8 1.38(4) . ?
C1 N1 1.16(4) . ?
N5 C10 1.35(4) . ?
C20 C21 1.34(5) . ?
C7 C8 1.47(4) . ?
C16 C15 1.42(4) . ?
C8 C9 1.41(4) . ?
C24 C23 1.34(4) . ?
C21 C23 1.44(5) . ?
C21 C22 1.47(5) . ?
C10 C9 1.44(4) . ?
N12 Ag2 2.06(3) 3_545 ?
N12 C22 1.20(4) . ?
S4 O14 1.34(4) . ?
S4 O12 1.39(5) . ?
S4 O13 1.53(4) . ?
S4 C28 1.79(2) . ?
F12 C28 1.35(2) . ?
F10 C28 1.39(8) . ?
F11 C28 1.35(7) . ?
S2 O6 1.51(4) . ?
S2 O5 1.34(5) . ?
S2 O4 1.40(4) . ?
S2 C26 1.79(2) . ?
F6 C26 1.33(2) . ?
C26 F5 1.33(7) . ?
C26 F4 1.13(6) . ?
S1 O3 1.45(2) . ?
S1 O2 1.43(2) . ?
S1 C25 1.77(2) . ?
S1 O1 1.39(4) . ?
F3 C25 1.31(2) . ?
C25 F2 1.31(2) . ?
C25 F1 1.31(2) . ?

loop_
_smtbx_masks_void_nr
_smtbx_masks_void_average_x
_smtbx_masks_void_average_y
_smtbx_masks_void_average_z
_smtbx_masks_void_volume
_smtbx_masks_void_count_electrons
_smtbx_masks_void_content
1 0.000 0.000 -0.695 423.7 136.1 ?
2 0.567 0.355 -0.737 3067.7 562.1 ?
3 0.500 0.500 -0.853 423.7 136.1 ?
